data_1574507
loop_
_publ_author_name
'W\"ust, Leonie'
'Scheuring, Lea'
'Wellnitz, Tim'
'Radacki, Krzysztof'
'Braunschweig, Holger'

_publ_section_title
;
 Alkali metal salts of 1,2,3-benzodiazaborines: platforms for late-stage
 N-functionalization and metal complexation
;
_journal_issue 22
_journal_name_full 'Chemical Science'
_journal_page_first 9934
_journal_page_last 9942
_journal_paper_doi 10.1039/D5SC01395J
_journal_volume 16
_journal_year 2025
_chemical_formula_moiety 'C18 H21 B N2'
_chemical_formula_sum 'C18 H21 B N2'
_chemical_formula_weight 276.18
_space_group_crystal_system monoclinic
_space_group_IT_number 14
_space_group_name_Hall '-P 2yn'
_space_group_name_H-M_alt 'P 1 21/n 1'
_atom_sites_solution_hydrogens geom
_atom_sites_solution_primary dual
_atom_sites_solution_secondary difmap
_audit_creation_date 2024-12-11
_audit_creation_method 'CIF-fill 1.5n (K.Radacki, 2005-24)'
_audit_update_record
;
2025-02-20 deposited with the CCDC.	2025-04-21 downloaded from the CCDC.
;
_cell_angle_alpha 90
_cell_angle_beta 94.531(2)
_cell_angle_gamma 90
_cell_formula_units_Z 4
_cell_length_a 8.3573(2)
_cell_length_b 10.3560(3)
_cell_length_c 17.9111(5)
_cell_measurement_reflns_used 7514
_cell_measurement_temperature 100(2)
_cell_measurement_theta_max 74.0930
_cell_measurement_theta_min 4.8540
_cell_volume 1545.33(7)
_computing_cell_refinement 'CrysAlisPro 1.171.43.128a (Rigaku OD, 2024)'
_computing_data_collection
;
 CrysAlisPro system (CCD 43.128a 64-bit (release 20-06-2024))
;
_computing_data_reduction 'CrysAlisPro 1.171.43.128a (Rigaku OD, 2024)'
_computing_molecular_graphics 'ShelXLe (Huebschle et all, 2011)'
_computing_publication_material 'SHELXL-2016/6 (Sheldrick, 2016)'
_computing_structure_refinement 'SHELXL-2016/6 (Sheldrick, 2016)'
_computing_structure_solution 'SHELXT 2014/5 (Sheldrick, 2014)''
_diffrn_ambient_environment N~2~
_diffrn_ambient_temperature 100(2)
_diffrn_detector HPA
_diffrn_detector_area_resol_mean 10.0
_diffrn_detector_type 'HyPix Arc150'
_diffrn_measured_fraction_theta_full 1.000
_diffrn_measured_fraction_theta_max 0.956
_diffrn_measurement_details
;
 List of Runs (angles in degrees, time in seconds):
 --------------------------------------------------------------------------
  1  \w     83.00 129.00   0.50    0.14    --   77.02  27.00-147.00   92
  2  \w     91.00 137.00   0.50    0.14    --   84.75  27.00-147.00   92
  3  \w     65.00 111.00   0.50    0.14    --   58.56  27.00-147.00   92
  4  \w     16.00  66.00   0.50    0.14    --   58.56 -95.00 150.00  100
  5  \w     42.00  92.00   0.50    0.14    --   84.75 -95.00-180.00  100
  6  \w     42.00  92.00   0.50    0.14    --   84.75 -95.00  60.00  100
  7  \w     29.00  79.00   0.50    0.14    --   71.28 -95.00  30.00  100
  8  \w   -129.00 -83.00   0.50    0.14    --  -76.40 -27.00  50.00   92
  9  \w     38.00 109.00   0.50    0.14    --   58.56  15.00  60.00  142
 10  \w     49.00 135.00   0.50    0.14    --   84.75  15.00 -60.00  172
 11  \w     16.00  51.00   0.50    0.14    --   58.56 -95.00 -90.00   70
 12  \w     39.00  93.00   0.50    0.14    --   84.75-112.00-180.00  108
 13  \w    -92.00 -31.00   0.50    0.14    --  -76.40 112.00  90.00  122
 14  \w     16.00  66.00   0.50    0.14    --   58.56 -95.00  60.00  100
 15  \w   -113.00 -67.00   0.50    0.14    --  -60.21 -27.00  50.00   92
 16  \w   -120.00 -34.00   0.50    0.14    --  -69.63 -15.00  90.00  172
 17  \w    -92.00 -31.00   0.50    0.14    --  -76.40 112.00   0.00  122
 18  \w   -122.00 -76.00   0.50    0.14    --  -69.63 -27.00  50.00   92
 19  \w     42.00  92.00   0.50    0.14    --   84.75 -95.00 -30.00  100
 20  \w   -127.00 -41.00   0.50    0.14    --  -76.40 -15.00 -30.00  172
 21  \w     34.00  85.00   0.50    0.14    --   77.02 -95.00 -60.00  102
 22  \w     34.00  85.00   0.50    0.14    --   77.02 -95.00 120.00  102
 23  \w     34.00  85.00   0.50    0.14    --   77.02 -95.00-150.00  102
;
_diffrn_measurement_device 'four-circle diffractometer'
_diffrn_measurement_device_type 'Rigaku XtaLAB Synergy-R'
_diffrn_measurement_method '\w scans'
_diffrn_orient_matrix_type
;
 CrysAlisPro convention (1999,Acta A55,543-557)
;
_diffrn_orient_matrix_UB_11 0.1662813000
_diffrn_orient_matrix_UB_12 0.0356487000
_diffrn_orient_matrix_UB_13 0.0376074000
_diffrn_orient_matrix_UB_21 0.0782799000
_diffrn_orient_matrix_UB_22 -0.0400039000
_diffrn_orient_matrix_UB_23 -0.0715048000
_diffrn_orient_matrix_UB_31 -0.0201437000
_diffrn_orient_matrix_UB_32 0.1388403000
_diffrn_orient_matrix_UB_33 -0.0302290000
_diffrn_radiation_monochromator 'multi-layer mirror'
_diffrn_radiation_probe x-ray
_diffrn_radiation_type CuK\a
_diffrn_radiation_wavelength 1.54184
_diffrn_radiation_xray_symbol K-L~2,3~
_diffrn_reflns_av_R_equivalents 0.0414
_diffrn_reflns_av_unetI/netI 0.0338
_diffrn_reflns_Laue_measured_fraction_full 1.000
_diffrn_reflns_Laue_measured_fraction_max 0.956
_diffrn_reflns_limit_h_max 10
_diffrn_reflns_limit_h_min -10
_diffrn_reflns_limit_k_max 12
_diffrn_reflns_limit_k_min -8
_diffrn_reflns_limit_l_max 21
_diffrn_reflns_limit_l_min -21
_diffrn_reflns_number 15652
_diffrn_reflns_point_group_measured_fraction_full 1.000
_diffrn_reflns_point_group_measured_fraction_max 0.956
_diffrn_reflns_theta_full 67.684
_diffrn_reflns_theta_max 75.272
_diffrn_reflns_theta_min 4.937
_diffrn_source 'rotating-anode X-ray tube'
_diffrn_source_type 'PhotonJet-R X-ray Source'
_exptl_absorpt_coefficient_mu 0.523
_exptl_absorpt_correction_T_max 1.000
_exptl_absorpt_correction_T_min 0.762
_exptl_absorpt_correction_type gaussian
_exptl_absorpt_process_details
;
 CrysAlisPro 1.171.43.128a (Rigaku Oxford Diffraction, 2024) Numerical 
 absorption correction based on gaussian integration over a multifaceted 
 crystal model Empirical absorption correction using spherical harmonics, 
 implemented in SCALE3 ABSPACK scaling algorithm.
;
_exptl_crystal_colour colourless
_exptl_crystal_density_diffrn 1.187
_exptl_crystal_description plate
_exptl_crystal_F_000 592
_exptl_crystal_preparation
;
 For data collection the crystal was immersed in a film of perfluoropolyether 
 oil, mounted on a polyimide loop and transferred to stream of cold nitrogen 
 (Oxford Cryostream 800).
;
_exptl_crystal_size_max 0.170
_exptl_crystal_size_mid 0.160
_exptl_crystal_size_min 0.040
_refine_diff_density_max 0.198
_refine_diff_density_min -0.288
_refine_diff_density_rms 0.046
_refine_ls_extinction_method none
_refine_ls_goodness_of_fit_ref 1.071
_refine_ls_hydrogen_treatment constr
_refine_ls_matrix_type full
_refine_ls_number_parameters 195
_refine_ls_number_reflns 3056
_refine_ls_number_restraints 0
_refine_ls_restrained_S_all 1.071
_refine_ls_R_factor_all 0.0689
_refine_ls_R_factor_gt 0.0582
_refine_ls_shift/su_max 0.000
_refine_ls_shift/su_mean 0.000
_refine_ls_structure_factor_coef Fsqd
_refine_ls_weighting_details
;
 w=1/[\s^2^(Fo^2^)+(0.0949P)^2^+0.3597P] where P=(Fo^2^+2Fc^2^)/3
;
_refine_ls_weighting_scheme calc
_refine_ls_wR_factor_gt 0.1651
_refine_ls_wR_factor_ref 0.1731
_reflns_Friedel_coverage 0.000
_reflns_number_gt 2425
_reflns_number_total 3056
_reflns_threshold_expression 'I > 2\s(I)'
_cod_data_source_file d5sc01395j2.cif
_cod_data_source_block 6-Me
_cod_depositor_comments 'Adding full bibliography for 1574505--1574520.cif.'
_cod_original_sg_symbol_H-M 'P 21/n'
_cod_database_code 1574507
_shelx_shelxl_version_number 2016/6
_shelx_space_group_comment
;
 The symmetry employed for this shelxl refinement is uniquely defined by the 
 following loop, which should always be used as a source of symmetry 
 information in preference to the above space-group names. They are only 
 intended as comments.
;
_shelx_estimated_absorpt_t_min 0.916
_shelx_estimated_absorpt_t_max 0.979

loop_
_space_group_symop_operation_xyz
'x, y, z'
'-x+1/2, y+1/2, -z+1/2'
'-x, -y, -z'
'x-1/2, -y-1/2, z-1/2'

loop_
_atom_site_label
_atom_site_type_symbol
_atom_site_fract_x
_atom_site_fract_y
_atom_site_fract_z
_atom_site_U_iso_or_equiv
_atom_site_adp_type
_atom_site_occupancy
_atom_site_site_symmetry_order
_atom_site_calc_flag
_atom_site_refinement_flags_posn
_atom_site_refinement_flags_adp
_atom_site_refinement_flags_occupancy
_atom_site_disorder_assembly
_atom_site_disorder_group
N2_1 N 0.64181(18) 0.61217(15) 0.22319(8) 0.0446(4) Uani 1 1 d . . . . .
N3_1 N 0.5498(2) 0.54500(16) 0.16765(8) 0.0482(4) Uani 1 1 d . . . . .
C4_1 C 0.4560(2) 0.45627(19) 0.18925(10) 0.0474(5) Uani 1 1 d . . . . .
H4_1 H 0.393969 0.411178 0.150887 0.057 Uiso 1 1 calc R U . . .
C5_1 C 0.4346(2) 0.41797(18) 0.26452(10) 0.0429(4) Uani 1 1 d . . . . .
C6_1 C 0.3319(2) 0.31702(19) 0.28128(11) 0.0469(5) Uani 1 1 d . . . . .
H6_1 H 0.273741 0.272017 0.241675 0.056 Uiso 1 1 calc R U . . .
C7_1 C 0.3143(2) 0.2823(2) 0.35370(11) 0.0507(5) Uani 1 1 d . . . . .
H7_1 H 0.243984 0.213765 0.364382 0.061 Uiso 1 1 calc R U . . .
C8_1 C 0.4006(2) 0.3484(2) 0.41227(11) 0.0503(5) Uani 1 1 d . . . . .
H8_1 H 0.388305 0.324993 0.462785 0.060 Uiso 1 1 calc R U . . .
C9_1 C 0.5028(2) 0.44692(18) 0.39660(10) 0.0438(4) Uani 1 1 d . . . . .
H9_1 H 0.561140 0.490106 0.436880 0.053 Uiso 1 1 calc R U . . .
C10_1 C 0.52369(19) 0.48559(18) 0.32325(10) 0.0405(4) Uani 1 1 d . . . . .
C11_1 C 0.7472(3) 0.7027(2) 0.19036(12) 0.0562(5) Uani 1 1 d . . . . .
H11A_1 H 0.836153 0.655886 0.170258 0.084 Uiso 1 1 calc R U . . .
H11B_1 H 0.789702 0.763834 0.228719 0.084 Uiso 1 1 calc R U . . .
H11C_1 H 0.687162 0.749934 0.149814 0.084 Uiso 1 1 calc R U . . .
B1_1 B 0.6389(2) 0.5909(2) 0.30120(11) 0.0414(5) Uani 1 1 d . . . . .
C1_2 C 0.7510(2) 0.67008(18) 0.36081(9) 0.0398(4) Uani 1 1 d . . . . .
C2_2 C 0.9074(2) 0.62559(18) 0.38267(10) 0.0415(4) Uani 1 1 d . . . . .
C3_2 C 0.9992(2) 0.68652(19) 0.44183(10) 0.0438(4) Uani 1 1 d . . . . .
C4_2 C 0.9355(2) 0.79172(18) 0.47671(10) 0.0431(4) Uani 1 1 d . . . . .
H4_2 H 0.997136 0.831715 0.517141 0.052 Uiso 1 1 calc R U . . .
C5_2 C 0.7843(2) 0.84095(18) 0.45461(9) 0.0415(4) Uani 1 1 d . . . . .
C6_2 C 0.6919(2) 0.77904(18) 0.39634(9) 0.0399(4) Uani 1 1 d . . . . .
C7_2 C 0.9777(2) 0.5125(2) 0.34407(11) 0.0518(5) Uani 1 1 d . . . . .
H7A_2 H 0.899596 0.480297 0.304724 0.078 Uiso 1 1 calc R U . . .
H7B_2 H 1.003683 0.443689 0.380610 0.078 Uiso 1 1 calc R U . . .
H7C_2 H 1.075525 0.539626 0.321698 0.078 Uiso 1 1 calc R U . . .
C8_2 C 1.1647(2) 0.6379(2) 0.46762(12) 0.0545(5) Uani 1 1 d . . . . .
H8A_2 H 1.232072 0.637421 0.425259 0.082 Uiso 1 1 calc R U . . .
H8B_2 H 1.156734 0.550001 0.487292 0.082 Uiso 1 1 calc R U . . .
H8C_2 H 1.212683 0.694629 0.507054 0.082 Uiso 1 1 calc R U . . .
C9_2 C 0.7228(2) 0.95757(19) 0.49341(11) 0.0495(5) Uani 1 1 d . . . . .
H9A_2 H 0.696268 1.025657 0.456487 0.074 Uiso 1 1 calc R U . . .
H9B_2 H 0.805581 0.988901 0.530846 0.074 Uiso 1 1 calc R U . . .
H9C_2 H 0.626433 0.934141 0.518164 0.074 Uiso 1 1 calc R U . . .
C10_2 C 0.5264(2) 0.83097(19) 0.37198(11) 0.0490(5) Uani 1 1 d . . . . .
H10A_2 H 0.535880 0.919091 0.352886 0.074 Uiso 1 1 calc R U . . .
H10B_2 H 0.460483 0.831630 0.414884 0.074 Uiso 1 1 calc R U . . .
H10C_2 H 0.475704 0.775764 0.332440 0.074 Uiso 1 1 calc R U . . .

loop_
_atom_site_aniso_label
_atom_site_aniso_U_11
_atom_site_aniso_U_22
_atom_site_aniso_U_33
_atom_site_aniso_U_23
_atom_site_aniso_U_13
_atom_site_aniso_U_12
N2_1 0.0495(8) 0.0478(9) 0.0347(8) -0.0018(7) -0.0077(6) -0.0012(7)
N3_1 0.0596(9) 0.0523(9) 0.0304(8) -0.0035(7) -0.0102(7) 0.0011(8)
C4_1 0.0533(10) 0.0479(10) 0.0385(10) -0.0032(8) -0.0125(8) -0.0009(9)
C5_1 0.0410(9) 0.0479(10) 0.0376(9) -0.0035(8) -0.0104(7) 0.0049(8)
C6_1 0.0389(9) 0.0494(10) 0.0497(11) -0.0041(9) -0.0140(7) -0.0005(8)
C7_1 0.0417(9) 0.0574(12) 0.0514(11) 0.0030(9) -0.0068(8) -0.0078(9)
C8_1 0.0469(10) 0.0618(12) 0.0411(10) 0.0010(9) -0.0033(8) -0.0040(9)
C9_1 0.0387(9) 0.0537(11) 0.0373(9) -0.0063(8) -0.0082(7) -0.0007(8)
C10_1 0.0338(8) 0.0480(10) 0.0376(9) -0.0069(8) -0.0102(7) 0.0057(7)
C11_1 0.0652(13) 0.0578(12) 0.0445(11) 0.0024(9) -0.0036(9) -0.0106(10)
B1_1 0.0413(10) 0.0474(11) 0.0338(10) -0.0037(9) -0.0067(8) 0.0107(9)
C1_2 0.0380(9) 0.0482(10) 0.0320(9) 0.0021(7) -0.0056(6) -0.0002(8)
C2_2 0.0379(9) 0.0500(10) 0.0355(9) 0.0030(8) -0.0038(7) 0.0006(8)
C3_2 0.0357(9) 0.0564(11) 0.0378(9) 0.0073(8) -0.0059(7) -0.0028(8)
C4_2 0.0410(9) 0.0538(11) 0.0330(9) 0.0028(8) -0.0077(7) -0.0084(8)
C5_2 0.0421(9) 0.0477(10) 0.0332(9) 0.0001(8) -0.0050(7) -0.0043(8)
C6_2 0.0393(9) 0.0466(10) 0.0326(9) 0.0015(7) -0.0059(7) 0.0001(7)
C7_2 0.0440(10) 0.0587(12) 0.0513(11) -0.0034(9) -0.0049(8) 0.0084(9)
C8_2 0.0390(10) 0.0703(14) 0.0521(12) 0.0048(10) -0.0099(8) 0.0004(9)
C9_2 0.0534(11) 0.0543(11) 0.0394(10) -0.0055(8) -0.0055(8) -0.0020(9)
C10_2 0.0446(10) 0.0538(11) 0.0460(11) -0.0096(9) -0.0136(8) 0.0083(8)

loop_
_atom_type_symbol
_atom_type_description
_atom_type_scat_dispersion_real
_atom_type_scat_dispersion_imag
_atom_type_scat_source
C C 0.0181 0.0091 'International Tables Vol C Tables 4.2.6.8 and 6.1.1.4'
H H 0.0000 0.0000 'International Tables Vol C Tables 4.2.6.8 and 6.1.1.4'
B B 0.0090 0.0039 'International Tables Vol C Tables 4.2.6.8 and 6.1.1.4'
N N 0.0311 0.0180 'International Tables Vol C Tables 4.2.6.8 and 6.1.1.4'

loop_
_exptl_crystal_face_index_h
_exptl_crystal_face_index_k
_exptl_crystal_face_index_l
_exptl_crystal_face_perp_dist
0 0 -1 0.0226
0 0 1 0.0223
0 -1 -1 0.0768
0 1 1 0.0514
-1 0 1 0.0927
1 0 -1 0.0395
1 0 0 0.0520
-1 -1 0 0.0909
1 -1 1 0.0642
-1 1 -1 0.0902
1 -1 -1 0.0588
-1 1 1 0.0845
-2 -6 2 0.0899
1 -4 9 0.0615
-4 0 8 0.0761

loop_
_geom_angle_atom_site_label_1
_geom_angle_atom_site_label_2
_geom_angle_atom_site_label_3
_geom_angle
_geom_angle_site_symmetry_1
_geom_angle_site_symmetry_3
_geom_angle_publ_flag
N3_1 N2_1 B1_1 125.09(16) . . ?
N3_1 N2_1 C11_1 110.69(14) . . ?
B1_1 N2_1 C11_1 124.15(16) . . ?
C4_1 N3_1 N2_1 117.16(15) . . ?
N3_1 C4_1 C5_1 127.29(17) . . ?
N3_1 C4_1 H4_1 116.4 . . ?
C5_1 C4_1 H4_1 116.4 . . ?
C6_1 C5_1 C10_1 120.17(17) . . ?
C6_1 C5_1 C4_1 122.26(16) . . ?
C10_1 C5_1 C4_1 117.57(17) . . ?
C7_1 C6_1 C5_1 120.98(17) . . ?
C7_1 C6_1 H6_1 119.5 . . ?
C5_1 C6_1 H6_1 119.5 . . ?
C6_1 C7_1 C8_1 119.58(18) . . ?
C6_1 C7_1 H7_1 120.2 . . ?
C8_1 C7_1 H7_1 120.2 . . ?
C9_1 C8_1 C7_1 120.05(18) . . ?
C9_1 C8_1 H8_1 120.0 . . ?
C7_1 C8_1 H8_1 120.0 . . ?
C8_1 C9_1 C10_1 122.05(17) . . ?
C8_1 C9_1 H9_1 119.0 . . ?
C10_1 C9_1 H9_1 119.0 . . ?
C9_1 C10_1 C5_1 117.17(17) . . ?
C9_1 C10_1 B1_1 125.14(15) . . ?
C5_1 C10_1 B1_1 117.64(16) . . ?
N2_1 C11_1 H11A_1 109.5 . . ?
N2_1 C11_1 H11B_1 109.5 . . ?
H11A_1 C11_1 H11B_1 109.5 . . ?
N2_1 C11_1 H11C_1 109.5 . . ?
H11A_1 C11_1 H11C_1 109.5 . . ?
H11B_1 C11_1 H11C_1 109.5 . . ?
N2_1 B1_1 C10_1 115.22(16) . . ?
N2_1 B1_1 C1_2 121.79(17) . . ?
C10_1 B1_1 C1_2 122.98(16) . . ?
C6_2 C1_2 C2_2 119.19(16) . . ?
C6_2 C1_2 B1_1 120.56(15) . . ?
C2_2 C1_2 B1_1 120.08(16) . . ?
C3_2 C2_2 C1_2 120.01(17) . . ?
C3_2 C2_2 C7_2 119.07(16) . . ?
C1_2 C2_2 C7_2 120.91(16) . . ?
C4_2 C3_2 C2_2 119.13(16) . . ?
C4_2 C3_2 C8_2 120.03(17) . . ?
C2_2 C3_2 C8_2 120.83(18) . . ?
C3_2 C4_2 C5_2 122.24(16) . . ?
C3_2 C4_2 H4_2 118.9 . . ?
C5_2 C4_2 H4_2 118.9 . . ?
C4_2 C5_2 C6_2 118.58(17) . . ?
C4_2 C5_2 C9_2 119.93(16) . . ?
C6_2 C5_2 C9_2 121.49(16) . . ?
C5_2 C6_2 C1_2 120.77(16) . . ?
C5_2 C6_2 C10_2 119.21(16) . . ?
C1_2 C6_2 C10_2 120.02(15) . . ?
C2_2 C7_2 H7A_2 109.5 . . ?
C2_2 C7_2 H7B_2 109.5 . . ?
H7A_2 C7_2 H7B_2 109.5 . . ?
C2_2 C7_2 H7C_2 109.5 . . ?
H7A_2 C7_2 H7C_2 109.5 . . ?
H7B_2 C7_2 H7C_2 109.5 . . ?
C3_2 C8_2 H8A_2 109.5 . . ?
C3_2 C8_2 H8B_2 109.5 . . ?
H8A_2 C8_2 H8B_2 109.5 . . ?
C3_2 C8_2 H8C_2 109.5 . . ?
H8A_2 C8_2 H8C_2 109.5 . . ?
H8B_2 C8_2 H8C_2 109.5 . . ?
C5_2 C9_2 H9A_2 109.5 . . ?
C5_2 C9_2 H9B_2 109.5 . . ?
H9A_2 C9_2 H9B_2 109.5 . . ?
C5_2 C9_2 H9C_2 109.5 . . ?
H9A_2 C9_2 H9C_2 109.5 . . ?
H9B_2 C9_2 H9C_2 109.5 . . ?
C6_2 C10_2 H10A_2 109.5 . . ?
C6_2 C10_2 H10B_2 109.5 . . ?
H10A_2 C10_2 H10B_2 109.5 . . ?
C6_2 C10_2 H10C_2 109.5 . . ?
H10A_2 C10_2 H10C_2 109.5 . . ?
H10B_2 C10_2 H10C_2 109.5 . . ?

loop_
_geom_bond_atom_site_label_1
_geom_bond_atom_site_label_2
_geom_bond_distance
_geom_bond_site_symmetry_2
_geom_bond_publ_flag
N2_1 N3_1 1.394(2) . ?
N2_1 B1_1 1.417(3) . ?
N2_1 C11_1 1.443(3) . ?
N3_1 C4_1 1.287(3) . ?
C4_1 C5_1 1.430(3) . ?
C4_1 H4_1 0.9500 . ?
C5_1 C6_1 1.400(3) . ?
C5_1 C10_1 1.424(2) . ?
C6_1 C7_1 1.365(3) . ?
C6_1 H6_1 0.9500 . ?
C7_1 C8_1 1.404(3) . ?
C7_1 H7_1 0.9500 . ?
C8_1 C9_1 1.374(3) . ?
C8_1 H8_1 0.9500 . ?
C9_1 C10_1 1.398(3) . ?
C9_1 H9_1 0.9500 . ?
C10_1 B1_1 1.527(3) . ?
C11_1 H11A_1 0.9800 . ?
C11_1 H11B_1 0.9800 . ?
C11_1 H11C_1 0.9800 . ?
B1_1 C1_2 1.591(3) . ?
C1_2 C6_2 1.404(2) . ?
C1_2 C2_2 1.411(2) . ?
C2_2 C3_2 1.408(2) . ?
C2_2 C7_2 1.503(3) . ?
C3_2 C4_2 1.383(3) . ?
C3_2 C8_2 1.510(2) . ?
C4_2 C5_2 1.391(2) . ?
C4_2 H4_2 0.9500 . ?
C5_2 C6_2 1.403(2) . ?
C5_2 C9_2 1.504(3) . ?
C6_2 C10_2 1.516(2) . ?
C7_2 H7A_2 0.9800 . ?
C7_2 H7B_2 0.9800 . ?
C7_2 H7C_2 0.9800 . ?
C8_2 H8A_2 0.9800 . ?
C8_2 H8B_2 0.9800 . ?
C8_2 H8C_2 0.9800 . ?
C9_2 H9A_2 0.9800 . ?
C9_2 H9B_2 0.9800 . ?
C9_2 H9C_2 0.9800 . ?
C10_2 H10A_2 0.9800 . ?
C10_2 H10B_2 0.9800 . ?
C10_2 H10C_2 0.9800 . ?

loop_
_geom_torsion_atom_site_label_1
_geom_torsion_atom_site_label_2
_geom_torsion_atom_site_label_3
_geom_torsion_atom_site_label_4
_geom_torsion
_geom_torsion_site_symmetry_1
_geom_torsion_site_symmetry_2
_geom_torsion_site_symmetry_3
_geom_torsion_site_symmetry_4
_geom_torsion_publ_flag
B1_1 N2_1 N3_1 C4_1 -0.5(3) . . . . ?
C11_1 N2_1 N3_1 C4_1 176.66(17) . . . . ?
N2_1 N3_1 C4_1 C5_1 0.0(3) . . . . ?
N3_1 C4_1 C5_1 C6_1 -178.08(18) . . . . ?
N3_1 C4_1 C5_1 C10_1 1.2(3) . . . . ?
C10_1 C5_1 C6_1 C7_1 0.5(3) . . . . ?
C4_1 C5_1 C6_1 C7_1 179.79(18) . . . . ?
C5_1 C6_1 C7_1 C8_1 -0.2(3) . . . . ?
C6_1 C7_1 C8_1 C9_1 -0.4(3) . . . . ?
C7_1 C8_1 C9_1 C10_1 0.6(3) . . . . ?
C8_1 C9_1 C10_1 C5_1 -0.3(3) . . . . ?
C8_1 C9_1 C10_1 B1_1 -177.85(17) . . . . ?
C6_1 C5_1 C10_1 C9_1 -0.3(3) . . . . ?
C4_1 C5_1 C10_1 C9_1 -179.58(16) . . . . ?
C6_1 C5_1 C10_1 B1_1 177.46(16) . . . . ?
C4_1 C5_1 C10_1 B1_1 -1.8(2) . . . . ?
N3_1 N2_1 B1_1 C10_1 -0.2(3) . . . . ?
C11_1 N2_1 B1_1 C10_1 -177.03(17) . . . . ?
N3_1 N2_1 B1_1 C1_2 178.62(16) . . . . ?
C11_1 N2_1 B1_1 C1_2 1.8(3) . . . . ?
C9_1 C10_1 B1_1 N2_1 178.96(16) . . . . ?
C5_1 C10_1 B1_1 N2_1 1.4(2) . . . . ?
C9_1 C10_1 B1_1 C1_2 0.1(3) . . . . ?
C5_1 C10_1 B1_1 C1_2 -177.44(16) . . . . ?
N2_1 B1_1 C1_2 C6_2 96.9(2) . . . . ?
C10_1 B1_1 C1_2 C6_2 -84.3(2) . . . . ?
N2_1 B1_1 C1_2 C2_2 -87.9(2) . . . . ?
C10_1 B1_1 C1_2 C2_2 90.9(2) . . . . ?
C6_2 C1_2 C2_2 C3_2 3.0(3) . . . . ?
B1_1 C1_2 C2_2 C3_2 -172.26(16) . . . . ?
C6_2 C1_2 C2_2 C7_2 -177.62(16) . . . . ?
B1_1 C1_2 C2_2 C7_2 7.1(3) . . . . ?
C1_2 C2_2 C3_2 C4_2 -1.5(3) . . . . ?
C7_2 C2_2 C3_2 C4_2 179.12(17) . . . . ?
C1_2 C2_2 C3_2 C8_2 178.12(17) . . . . ?
C7_2 C2_2 C3_2 C8_2 -1.3(3) . . . . ?
C2_2 C3_2 C4_2 C5_2 -1.0(3) . . . . ?
C8_2 C3_2 C4_2 C5_2 179.39(18) . . . . ?
C3_2 C4_2 C5_2 C6_2 1.9(3) . . . . ?
C3_2 C4_2 C5_2 C9_2 -178.54(16) . . . . ?
C4_2 C5_2 C6_2 C1_2 -0.3(3) . . . . ?
C9_2 C5_2 C6_2 C1_2 -179.86(16) . . . . ?
C4_2 C5_2 C6_2 C10_2 179.56(17) . . . . ?
C9_2 C5_2 C6_2 C10_2 0.0(3) . . . . ?
C2_2 C1_2 C6_2 C5_2 -2.1(3) . . . . ?
B1_1 C1_2 C6_2 C5_2 173.13(17) . . . . ?
C2_2 C1_2 C6_2 C10_2 178.04(17) . . . . ?
B1_1 C1_2 C6_2 C10_2 -6.7(3) . . . . ?
